data_7126211
loop_
_publ_author_name
'Kephart, Jonathan A.'
'Hecht, Zachary'
'Livesay, Brooke N.'
'Bhowmick, Indrani'
'Shores, Matthew P.'
'Popescu, V. Codrina'
'Arulsamy, Navamoney'
'Hulley, Elliott B.'

_publ_section_title
;
 Self-assembly of an organometallic Fe<sub>9</sub>O<sub>6</sub> cluster
 from aerobic oxidation of
 (tmeda)Fe(CH<sub>2</sub><sup>t</sup>Bu)<sub>2</sub>.
;
_journal_issue 37
_journal_name_full 'Chemical communications (Cambridge, England)'
_journal_page_first 4994
_journal_page_last 4997
_journal_paper_doi 10.1039/d0cc00011f
_journal_volume 56
_journal_year 2020
_chemical_formula_moiety 'C48 H114 Fe9 N6 O6, C5 H12'
_chemical_formula_sum 'C53 H126 Fe9 N6 O6'
_chemical_formula_weight 1446.24
_space_group_crystal_system trigonal
_space_group_IT_number 155
_space_group_name_Hall 'R 3 2"'
_space_group_name_H-M_alt 'R 3 2 :H'
_atom_sites_solution_hydrogens geom
_audit_creation_method SHELXL-2016/6
_audit_update_record
;
2020-01-01 deposited with the CCDC.	2020-03-10 downloaded from the CCDC.
;
_cell_angle_alpha 90
_cell_angle_beta 90
_cell_angle_gamma 120
_cell_formula_units_Z 3
_cell_length_a 16.9429(13)
_cell_length_b 16.9429(13)
_cell_length_c 23.233(2)
_cell_measurement_reflns_used 7583
_cell_measurement_temperature 116(2)
_cell_measurement_theta_max 28.97
_cell_measurement_theta_min 2.41
_cell_volume 5775.8(8)
_computing_cell_refinement 'Bruker SAINT'
_computing_data_collection 'Bruker APEX2'
_computing_data_reduction 'Bruker SAINT'
_computing_molecular_graphics 'Bruker SHELXTL'
_computing_publication_material 'Bruker SHELXTL'
_computing_structure_refinement 'SHELXL-2016/6 (Sheldrick, 2016)'
_computing_structure_solution 'SHELXS-97 (Sheldrick 2008)'
_diffrn_ambient_temperature 116(2)
_diffrn_measured_fraction_theta_full 0.986
_diffrn_measured_fraction_theta_max 0.992
_diffrn_measurement_device_type 'Bruker APEX-II CCD'
_diffrn_measurement_method '\f and \w scans'
_diffrn_radiation_type MoK\a
_diffrn_radiation_wavelength 0.71073
_diffrn_reflns_av_R_equivalents 0.0427
_diffrn_reflns_av_unetI/netI 0.0407
_diffrn_reflns_Laue_measured_fraction_full 0.986
_diffrn_reflns_Laue_measured_fraction_max 0.992
_diffrn_reflns_limit_h_max 26
_diffrn_reflns_limit_h_min -26
_diffrn_reflns_limit_k_max 26
_diffrn_reflns_limit_k_min -17
_diffrn_reflns_limit_l_max 35
_diffrn_reflns_limit_l_min -35
_diffrn_reflns_number 28320
_diffrn_reflns_point_group_measured_fraction_full 0.991
_diffrn_reflns_point_group_measured_fraction_max 0.990
_diffrn_reflns_theta_full 25.242
_diffrn_reflns_theta_max 33.123
_diffrn_reflns_theta_min 3.564
_exptl_absorpt_coefficient_mu 1.683
_exptl_absorpt_correction_T_max 0.7465
_exptl_absorpt_correction_T_min 0.6716
_exptl_absorpt_correction_type multi-scan
_exptl_absorpt_process_details 'Bruker SAINT'
_exptl_crystal_colour brown
_exptl_crystal_density_diffrn 1.247
_exptl_crystal_description parallelpiped
_exptl_crystal_F_000 2304
_exptl_crystal_size_max 0.40
_exptl_crystal_size_mid 0.25
_exptl_crystal_size_min 0.25
_platon_squeeze_details
; 
The SQUEEZE/PLATON program was used to remvoe scattering due to 
the three highly disordered n-pentane molecules in the unit cell. 
;
_refine_diff_density_max 0.267
_refine_diff_density_min -0.274
_refine_diff_density_rms 0.048
_refine_ls_abs_structure_details
; 
 Flack x determined using 1650 quotients [(I+)-(I-)]/[(I+)+(I-)] 
 (Parsons, Flack and Wagner, Acta Cryst. B69 (2013) 249-259). 
;
_refine_ls_abs_structure_Flack 0.001(10)
_refine_ls_extinction_method none
_refine_ls_goodness_of_fit_ref 0.972
_refine_ls_hydrogen_treatment constr
_refine_ls_matrix_type full
_refine_ls_number_parameters 105
_refine_ls_number_reflns 4860
_refine_ls_number_restraints 0
_refine_ls_restrained_S_all 0.972
_refine_ls_R_factor_all 0.0403
_refine_ls_R_factor_gt 0.0274
_refine_ls_shift/su_max 0.001
_refine_ls_shift/su_mean 0.000
_refine_ls_structure_factor_coef Fsqd
_refine_ls_weighting_details 'w=1/[\s^2^(Fo^2^)+(0.0211P)^2^] where P=(Fo^2^+2Fc^2^)/3'
_refine_ls_weighting_scheme calc
_refine_ls_wR_factor_gt 0.0483
_refine_ls_wR_factor_ref 0.0519
_reflns_Friedel_coverage 0.837
_reflns_Friedel_fraction_full 0.997
_reflns_Friedel_fraction_max 0.987
_reflns_number_gt 4068
_reflns_number_total 4860
_reflns_threshold_expression 'I > 2\s(I)'
_cod_data_source_file d0cc00011f2.cif
_cod_data_source_block jk15_sq
_cod_depositor_comments 'Adding full bibliography for 7126210--7126211.cif.'
_cod_original_cell_volume 5775.8(12)
_cod_original_sg_symbol_Hall 'R 3 2"''
_cod_original_sg_symbol_H-M 'R 3 2 :h'
_cod_database_code 7126211
_shelx_shelxl_version_number 2016/6
_shelx_space_group_comment
; 
The symmetry employed for this shelxl refinement is uniquely defined 
by the following loop, which should always be used as a source of 
symmetry information in preference to the above space-group names. 
They are only intended as comments. 
;
_platon_squeeze_void_probe_radius 1.20

loop_
_space_group_symop_operation_xyz
'x, y, z'
'-y, x-y, z'
'-x+y, -x, z'
'x-y, -y, -z'
'-x, -x+y, -z'
'y, x, -z'
'x+2/3, y+1/3, z+1/3'
'-y+2/3, x-y+1/3, z+1/3'
'-x+y+2/3, -x+1/3, z+1/3'
'x-y+2/3, -y+1/3, -z+1/3'
'-x+2/3, -x+y+1/3, -z+1/3'
'y+2/3, x+1/3, -z+1/3'
'x+1/3, y+2/3, z+2/3'
'-y+1/3, x-y+2/3, z+2/3'
'-x+y+1/3, -x+2/3, z+2/3'
'x-y+1/3, -y+2/3, -z+2/3'
'-x+1/3, -x+y+2/3, -z+2/3'
'y+1/3, x+2/3, -z+2/3'

loop_
_atom_site_label
_atom_site_type_symbol
_atom_site_fract_x
_atom_site_fract_y
_atom_site_fract_z
_atom_site_U_iso_or_equiv
_atom_site_adp_type
_atom_site_occupancy
_atom_site_site_symmetry_order
_atom_site_calc_flag
_atom_site_refinement_flags_posn
_atom_site_refinement_flags_adp
_atom_site_refinement_flags_occupancy
_atom_site_disorder_assembly
_atom_site_disorder_group
Fe1 Fe 0.67131(2) 0.43955(2) 0.43531(2) 0.02300(7) Uani 1 1 d . . . . .
O1 O 0.56273(9) 0.33792(8) 0.40654(6) 0.0238(3) Uani 1 1 d . . . . .
C1 C 0.67701(15) 0.53519(16) 0.49268(8) 0.0309(5) Uani 1 1 d . . . . .
H1A H 0.686748 0.588818 0.470015 0.037 Uiso 1 1 calc R U . . .
H1B H 0.616167 0.509362 0.510801 0.037 Uiso 1 1 calc R U . . .
Fe2 Fe 0.51400(2) 0.333333 0.333333 0.02090(9) Uani 1 2 d S T P . .
N1 N 0.46213(12) 0.43079(12) 0.34339(7) 0.0284(4) Uani 1 1 d . . . . .
C2 C 0.74828(15) 0.57037(16) 0.54161(8) 0.0332(5) Uani 1 1 d . . . . .
C3 C 0.84436(16) 0.6141(2) 0.51723(11) 0.0476(7) Uani 1 1 d . . . . .
H3A H 0.855373 0.665450 0.492473 0.071 Uiso 1 1 calc R U . . .
H3B H 0.888509 0.636040 0.548886 0.071 Uiso 1 1 calc R U . . .
H3C H 0.851109 0.568982 0.494636 0.071 Uiso 1 1 calc R U . . .
C4 C 0.7320(2) 0.4911(2) 0.57982(11) 0.0535(7) Uani 1 1 d . . . . .
H4A H 0.670229 0.462510 0.595702 0.080 Uiso 1 1 calc R U . . .
H4B H 0.739007 0.446179 0.557104 0.080 Uiso 1 1 calc R U . . .
H4C H 0.776407 0.513237 0.611355 0.080 Uiso 1 1 calc R U . . .
C5 C 0.7405(2) 0.6416(2) 0.57812(11) 0.0535(8) Uani 1 1 d . . . . .
H5A H 0.750915 0.693162 0.553731 0.080 Uiso 1 1 calc R U . . .
H5B H 0.679446 0.614112 0.595077 0.080 Uiso 1 1 calc R U . . .
H5C H 0.786183 0.663156 0.608881 0.080 Uiso 1 1 calc R U . . .
C6 C 0.36704(15) 0.38189(16) 0.32293(10) 0.0395(6) Uani 1 1 d . . . . .
H6A H 0.366262 0.382736 0.280329 0.047 Uiso 1 1 calc R U . . .
H6B H 0.334753 0.413229 0.337100 0.047 Uiso 1 1 calc R U . . .
C7 C 0.46537(16) 0.45609(17) 0.40477(8) 0.0341(5) Uani 1 1 d . . . . .
H7A H 0.430009 0.400881 0.427823 0.051 Uiso 1 1 calc R U . . .
H7B H 0.528784 0.487992 0.418004 0.051 Uiso 1 1 calc R U . . .
H7C H 0.439457 0.496115 0.409051 0.051 Uiso 1 1 calc R U . . .
C8 C 0.5156(2) 0.51470(18) 0.31016(10) 0.0449(6) Uani 1 1 d . . . . .
H8A H 0.578556 0.546538 0.324165 0.067 Uiso 1 1 calc R U . . .
H8B H 0.514777 0.499491 0.269393 0.067 Uiso 1 1 calc R U . . .
H8C H 0.489039 0.554162 0.314719 0.067 Uiso 1 1 calc R U . . .

loop_
_atom_site_aniso_label
_atom_site_aniso_U_11
_atom_site_aniso_U_22
_atom_site_aniso_U_33
_atom_site_aniso_U_23
_atom_site_aniso_U_13
_atom_site_aniso_U_12
Fe1 0.02300(15) 0.02435(15) 0.02197(11) -0.00239(10) -0.00259(11) 0.01208(12)
O1 0.0242(7) 0.0250(7) 0.0232(6) -0.0020(5) -0.0031(5) 0.0129(6)
C1 0.0291(12) 0.0377(12) 0.0290(10) -0.0098(9) -0.0067(8) 0.0189(10)
Fe2 0.01938(14) 0.0246(2) 0.02044(15) -0.00415(14) -0.00207(7) 0.01231(10)
N1 0.0311(10) 0.0332(10) 0.0277(8) -0.0075(7) -0.0059(7) 0.0213(9)
C2 0.0313(12) 0.0412(13) 0.0285(9) -0.0079(9) -0.0078(8) 0.0191(10)
C3 0.0314(14) 0.0612(18) 0.0418(13) -0.0133(12) -0.0079(10) 0.0169(13)
C4 0.0506(17) 0.0583(18) 0.0443(14) 0.0022(12) -0.0170(12) 0.0218(14)
C5 0.0554(18) 0.0664(19) 0.0431(13) -0.0285(13) -0.0162(12) 0.0337(16)
C6 0.0366(13) 0.0529(15) 0.0433(12) -0.0213(11) -0.0153(10) 0.0332(12)
C7 0.0388(13) 0.0412(13) 0.0318(10) -0.0146(9) -0.0083(9) 0.0271(12)
C8 0.0583(18) 0.0407(15) 0.0473(13) 0.0014(12) 0.0041(12) 0.0336(14)

loop_
_atom_type_symbol
_atom_type_description
_atom_type_scat_dispersion_real
_atom_type_scat_dispersion_imag
_atom_type_scat_source
C C 0.0033 0.0016 'International Tables Vol C Tables 4.2.6.8 and 6.1.1.4'
H H 0.0000 0.0000 'International Tables Vol C Tables 4.2.6.8 and 6.1.1.4'
Fe Fe 0.3463 0.8444 'International Tables Vol C Tables 4.2.6.8 and 6.1.1.4'
N N 0.0061 0.0033 'International Tables Vol C Tables 4.2.6.8 and 6.1.1.4'
O O 0.0106 0.0060 'International Tables Vol C Tables 4.2.6.8 and 6.1.1.4'

loop_
_geom_angle_atom_site_label_1
_geom_angle_atom_site_label_2
_geom_angle_atom_site_label_3
_geom_angle
_geom_angle_site_symmetry_1
_geom_angle_site_symmetry_3
_geom_angle_publ_flag
O1 Fe1 O1 110.10(8) 3_665 . ?
O1 Fe1 C1 124.27(7) 3_665 . ?
O1 Fe1 C1 125.56(8) . . ?
O1 Fe1 Fe1 36.75(4) 3_665 3_665 ?
O1 Fe1 Fe1 90.99(4) . 3_665 ?
C1 Fe1 Fe1 130.95(6) . 3_665 ?
O1 Fe1 Fe2 30.44(4) 3_665 3_665 ?
O1 Fe1 Fe2 104.04(4) . 3_665 ?
C1 Fe1 Fe2 123.63(7) . 3_665 ?
Fe1 Fe1 Fe2 63.966(8) 3_665 3_665 ?
O1 Fe1 Fe2 103.71(4) 3_665 . ?
O1 Fe1 Fe2 27.66(4) . . ?
C1 Fe1 Fe2 126.36(6) . . ?
Fe1 Fe1 Fe2 101.443(8) 3_665 . ?
Fe2 Fe1 Fe2 85.673(12) 3_665 . ?
Fe2 O1 Fe1 118.66(7) . 2_655 ?
Fe2 O1 Fe1 124.20(7) . . ?
Fe1 O1 Fe1 106.58(6) 2_655 . ?
C2 C1 Fe1 119.94(15) . . ?
C2 C1 H1A 107.3 . . ?
Fe1 C1 H1A 107.3 . . ?
C2 C1 H1B 107.3 . . ?
Fe1 C1 H1B 107.3 . . ?
H1A C1 H1B 106.9 . . ?
O1 Fe2 O1 130.38(8) 16 . ?
O1 Fe2 N1 101.65(6) 16 16 ?
O1 Fe2 N1 115.94(6) . 16 ?
O1 Fe2 N1 115.94(6) 16 . ?
O1 Fe2 N1 101.65(6) . . ?
N1 Fe2 N1 80.74(9) 16 . ?
O1 Fe2 Fe1 115.99(4) 16 . ?
O1 Fe2 Fe1 28.14(4) . . ?
N1 Fe2 Fe1 140.80(4) 16 . ?
N1 Fe2 Fe1 91.74(4) . . ?
C8 N1 C6 110.27(18) . . ?
C8 N1 C7 108.09(18) . . ?
C6 N1 C7 110.17(17) . . ?
C8 N1 Fe2 112.39(13) . . ?
C6 N1 Fe2 105.89(13) . . ?
C7 N1 Fe2 110.04(12) . . ?
C4 C2 C3 109.0(2) . . ?
C4 C2 C5 109.0(2) . . ?
C3 C2 C5 108.3(2) . . ?
C4 C2 C1 109.18(19) . . ?
C3 C2 C1 110.72(18) . . ?
C5 C2 C1 110.63(18) . . ?
C2 C3 H3A 109.5 . . ?
C2 C3 H3B 109.5 . . ?
H3A C3 H3B 109.5 . . ?
C2 C3 H3C 109.5 . . ?
H3A C3 H3C 109.5 . . ?
H3B C3 H3C 109.5 . . ?
C2 C4 H4A 109.5 . . ?
C2 C4 H4B 109.5 . . ?
H4A C4 H4B 109.5 . . ?
C2 C4 H4C 109.5 . . ?
H4A C4 H4C 109.5 . . ?
H4B C4 H4C 109.5 . . ?
C2 C5 H5A 109.5 . . ?
C2 C5 H5B 109.5 . . ?
H5A C5 H5B 109.5 . . ?
C2 C5 H5C 109.5 . . ?
H5A C5 H5C 109.5 . . ?
H5B C5 H5C 109.5 . . ?
N1 C6 C6 110.93(16) . 16 ?
N1 C6 H6A 109.5 . . ?
C6 C6 H6A 109.5 16 . ?
N1 C6 H6B 109.5 . . ?
C6 C6 H6B 109.5 16 . ?
H6A C6 H6B 108.0 . . ?
N1 C7 H7A 109.5 . . ?
N1 C7 H7B 109.5 . . ?
H7A C7 H7B 109.5 . . ?
N1 C7 H7C 109.5 . . ?
H7A C7 H7C 109.5 . . ?
H7B C7 H7C 109.5 . . ?
N1 C8 H8A 109.5 . . ?
N1 C8 H8B 109.5 . . ?
H8A C8 H8B 109.5 . . ?
N1 C8 H8C 109.5 . . ?
H8A C8 H8C 109.5 . . ?
H8B C8 H8C 109.5 . . ?

loop_
_geom_bond_atom_site_label_1
_geom_bond_atom_site_label_2
_geom_bond_distance
_geom_bond_site_symmetry_2
_geom_bond_publ_flag
Fe1 O1 1.9012(13) 3_665 ?
Fe1 O1 1.9050(13) . ?
Fe1 C1 2.063(2) . ?
Fe1 Fe1 3.0512(5) 3_665 ?
Fe1 Fe2 3.2480(4) 3_665 ?
Fe1 Fe2 3.3407(4) . ?
O1 Fe2 1.8751(13) . ?
C1 C2 1.545(3) . ?
C1 H1A 0.9900 . ?
C1 H1B 0.9900 . ?
Fe2 N1 2.2369(17) 16 ?
Fe2 N1 2.2370(17) . ?
N1 C8 1.466(3) . ?
N1 C6 1.474(3) . ?
N1 C7 1.482(2) . ?
C2 C4 1.516(3) . ?
C2 C3 1.521(3) . ?
C2 C5 1.534(3) . ?
C3 H3A 0.9800 . ?
C3 H3B 0.9800 . ?
C3 H3C 0.9800 . ?
C4 H4A 0.9800 . ?
C4 H4B 0.9800 . ?
C4 H4C 0.9800 . ?
C5 H5A 0.9800 . ?
C5 H5B 0.9800 . ?
C5 H5C 0.9800 . ?
C6 C6 1.505(5) 16 ?
C6 H6A 0.9900 . ?
C6 H6B 0.9900 . ?
C7 H7A 0.9800 . ?
C7 H7B 0.9800 . ?
C7 H7C 0.9800 . ?
C8 H8A 0.9800 . ?
C8 H8B 0.9800 . ?
C8 H8C 0.9800 . ?

loop_
_geom_torsion_atom_site_label_1
_geom_torsion_atom_site_label_2
_geom_torsion_atom_site_label_3
_geom_torsion_atom_site_label_4
_geom_torsion
_geom_torsion_site_symmetry_1
_geom_torsion_site_symmetry_2
_geom_torsion_site_symmetry_3
_geom_torsion_site_symmetry_4
_geom_torsion_publ_flag
Fe1 O1 Fe2 N1 -71.34(9) . . . . ?

loop_
_platon_squeeze_void_nr
_platon_squeeze_void_average_x
_platon_squeeze_void_average_y
_platon_squeeze_void_average_z
_platon_squeeze_void_volume
_platon_squeeze_void_count_electrons
_platon_squeeze_void_content
1 0.000 0.000 0.500 378 39 ' '
2 0.333 0.667 0.167 377 39 ' '
3 0.667 0.333 0.833 377 39 ' '
